data_7150849
loop_
_publ_author_name
'Basheer, Ahmad'
'Rappoport, Zvi'

_publ_section_title
;
 Enols and thioenols of substituted cyanomonothiocarbonylmalonamides:
 structures, enolization vs. thioenolization, equilibria and
 conformations
;
_journal_issue 6
_journal_name_full 'Organic &amp;  Biomolecular Chemistry'
_journal_page_first 1071
_journal_page_last 1082
_journal_paper_doi 10.1039/b717556f
_journal_volume 6
_journal_year 2008
_chemical_formula_moiety 'C10 H16 N3 S2, C7 H10 N3 O S, H2 O'
_chemical_formula_sum 'C17 H28 N6 O2 S3'
_chemical_formula_weight 444.63
_chemical_name_systematic
;
?
;
_space_group_IT_number 19
_symmetry_cell_setting orthorhombic
_symmetry_space_group_name_Hall 'P 2ac 2ab'
_symmetry_space_group_name_H-M 'P 21 21 21'
_atom_sites_solution_hydrogens geom
_atom_sites_solution_primary direct
_atom_sites_solution_secondary difmap
_audit_creation_method SHELXL-97
_cell_angle_alpha 90.00
_cell_angle_beta 90.00
_cell_angle_gamma 90.00
_cell_formula_units_Z 4
_cell_length_a 8.4053(5)
_cell_length_b 14.8272(9)
_cell_length_c 18.2296(11)
_cell_measurement_temperature 293(1)
_cell_volume 2271.9(2)
_computing_cell_refinement 'Bruker SMART'
_computing_data_collection 'Bruker SMART'
_computing_data_reduction 'Bruker SAINT'
_computing_molecular_graphics 'Bruker SHELXTL'
_computing_publication_material 'Bruker SHELXTL'
_computing_structure_refinement 'SHELXL-97 (Sheldrick, 1997)'
_computing_structure_solution 'SHELXS-97 (Sheldrick, 1990)'
_diffrn_ambient_temperature 293(1)
_diffrn_measured_fraction_theta_full 1.000
_diffrn_measured_fraction_theta_max 1.000
_diffrn_measurement_device_type 'CCD area detector'
_diffrn_measurement_method 'phi and omega scans'
_diffrn_radiation_monochromator graphite
_diffrn_radiation_source 'fine-focus sealed tube'
_diffrn_radiation_type MoK\a
_diffrn_radiation_wavelength 0.71073
_diffrn_reflns_av_R_equivalents 0.0344
_diffrn_reflns_av_sigmaI/netI 0.0259
_diffrn_reflns_limit_h_max 10
_diffrn_reflns_limit_h_min -10
_diffrn_reflns_limit_k_max 18
_diffrn_reflns_limit_k_min -18
_diffrn_reflns_limit_l_max 23
_diffrn_reflns_limit_l_min -23
_diffrn_reflns_number 26066
_diffrn_reflns_theta_full 26.99
_diffrn_reflns_theta_max 26.99
_diffrn_reflns_theta_min 1.77
_exptl_absorpt_coefficient_mu 0.351
_exptl_absorpt_correction_T_max 0.9268
_exptl_absorpt_correction_T_min 0.9113
_exptl_absorpt_correction_type none
_exptl_crystal_colour colorless
_exptl_crystal_density_diffrn 1.300
_exptl_crystal_density_method 'not measured'
_exptl_crystal_description plate
_exptl_crystal_F_000 944
_exptl_crystal_size_max 0.27
_exptl_crystal_size_mid 0.25
_exptl_crystal_size_min 0.22
_refine_diff_density_max 0.229
_refine_diff_density_min -0.182
_refine_diff_density_rms 0.045
_refine_ls_abs_structure_details 'Flack H D (1983), Acta Cryst. A39, 876-881'
_refine_ls_abs_structure_Flack -0.02(5)
_refine_ls_extinction_method none
_refine_ls_goodness_of_fit_ref 1.000
_refine_ls_hydrogen_treatment mixed
_refine_ls_matrix_type full
_refine_ls_number_parameters 365
_refine_ls_number_reflns 4961
_refine_ls_number_restraints 0
_refine_ls_restrained_S_all 1.000
_refine_ls_R_factor_all 0.0332
_refine_ls_R_factor_gt 0.0309
_refine_ls_shift/su_max 0.001
_refine_ls_shift/su_mean 0.000
_refine_ls_structure_factor_coef Fsqd
_refine_ls_weighting_details 'calc w=1/[\s^2^(Fo^2^)+(0.0436P)^2^+0.0000P] where P=(Fo^2^+2Fc^2^)/3'
_refine_ls_weighting_scheme calc
_refine_ls_wR_factor_gt 0.0689
_refine_ls_wR_factor_ref 0.0697
_reflns_number_gt 4629
_reflns_number_total 4961
_reflns_threshold_expression >2sigma(I)
_cod_data_source_file b717556f.txt
_cod_data_source_block 12r
_cod_depositor_comments
;
The following automatic conversions were performed:
'_symmetry_cell_setting' value 'Orthorhombic' changed to 'orthorhombic'
according to '/home/saulius/struct/CIF-dictionaries/cif_core.dic'
dictionary named 'cif_core.dic' version 2.4.1 from 2010-06-29.

Automatic conversion script
Id: cif_fix_enum 1527 2010-12-29 10:47:43Z saulius 
;
_cod_original_sg_symbol_H-M P2(1)2(1)2(1)
_cod_database_code 7150849

loop_
_symmetry_equiv_pos_as_xyz
'x, y, z'
'-x+1/2, -y, z+1/2'
'-x, y+1/2, -z+1/2'
'x+1/2, -y+1/2, -z'

loop_
_atom_site_label
_atom_site_type_symbol
_atom_site_fract_x
_atom_site_fract_y
_atom_site_fract_z
_atom_site_U_iso_or_equiv
_atom_site_adp_type
_atom_site_occupancy
_atom_site_symmetry_multiplicity
_atom_site_calc_flag
_atom_site_refinement_flags
_atom_site_disorder_assembly
_atom_site_disorder_group
C3 C 0.40712(18) 0.48399(11) 0.98794(9) 0.0332(3) Uani 1 1 d . . .
C2 C 0.56076(19) 0.49101(10) 1.02044(8) 0.0332(3) Uani 1 1 d . . .
C1 C 0.70853(19) 0.49773(12) 0.98009(9) 0.0390(4) Uani 1 1 d . . .
C4 C 0.57182(18) 0.49508(10) 1.09802(9) 0.0338(3) Uani 1 1 d . . .
C5 C 0.2521(2) 0.49398(14) 0.87145(10) 0.0454(4) Uani 1 1 d . . .
H5 H 0.182(3) 0.4579(13) 0.8935(10) 0.045(5) Uiso 1 1 d . . .
C6 C 0.1862(4) 0.58868(19) 0.87067(18) 0.0702(7) Uani 1 1 d . . .
H6A H 0.096(3) 0.5880(15) 0.8385(13) 0.068(7) Uiso 1 1 d . . .
H6B H 0.261(3) 0.6278(19) 0.8526(15) 0.089(9) Uiso 1 1 d . . .
H6C H 0.161(4) 0.6081(19) 0.9181(17) 0.094(10) Uiso 1 1 d . . .
C7 C 0.2869(4) 0.4597(3) 0.79482(13) 0.0708(7) Uani 1 1 d . . .
H7A H 0.189(4) 0.469(2) 0.7617(17) 0.104(9) Uiso 1 1 d . . .
H7B H 0.326(4) 0.405(2) 0.7977(15) 0.084(10) Uiso 1 1 d . . .
H7C H 0.372(3) 0.4895(16) 0.7720(12) 0.065(7) Uiso 1 1 d . . .
C11 C 0.4617(2) 0.76840(11) 0.77990(9) 0.0360(4) Uani 1 1 d . . .
C12 C 0.3992(2) 0.72685(11) 0.71703(9) 0.0350(4) Uani 1 1 d . . .
C13 C 0.2586(2) 0.76205(10) 0.68699(9) 0.0360(3) Uani 1 1 d . . .
C14 C 0.47954(19) 0.65336(12) 0.68306(9) 0.0366(4) Uani 1 1 d . . .
C15 C 0.6535(3) 0.79158(13) 0.88088(10) 0.0476(4) Uani 1 1 d . . .
H15 H 0.624(2) 0.8548(14) 0.8771(11) 0.054(6) Uiso 1 1 d . . .
C16 C 0.5862(6) 0.7462(3) 0.94724(16) 0.0886(10) Uani 1 1 d . . .
H16A H 0.624(3) 0.7757(19) 0.9873(17) 0.087(9) Uiso 1 1 d . . .
H16B H 0.626(4) 0.689(2) 0.9519(16) 0.090(11) Uiso 1 1 d . . .
H16C H 0.492(4) 0.743(3) 0.9452(18) 0.116(15) Uiso 1 1 d . . .
C17 C 0.8323(3) 0.7947(2) 0.87922(17) 0.0678(7) Uani 1 1 d . . .
H17A H 0.873(3) 0.8283(18) 0.9214(15) 0.087(8) Uiso 1 1 d . . .
H17B H 0.868(3) 0.7379(19) 0.8828(14) 0.081(9) Uiso 1 1 d . . .
H17C H 0.868(4) 0.813(2) 0.834(2) 0.122(13) Uiso 1 1 d . . .
C18 C 0.0433(2) 0.77808(12) 0.59627(10) 0.0417(4) Uani 1 1 d . . .
H18 H 0.055(2) 0.8432(12) 0.6065(9) 0.040(5) Uiso 1 1 d . . .
C19 C -0.1072(3) 0.74447(17) 0.63211(15) 0.0566(5) Uani 1 1 d . . .
H19A H -0.104(3) 0.7421(16) 0.6865(14) 0.074(8) Uiso 1 1 d . . .
H19B H -0.192(3) 0.7764(16) 0.6146(12) 0.062(6) Uiso 1 1 d . . .
H19C H -0.127(3) 0.6805(18) 0.6162(14) 0.081(8) Uiso 1 1 d . . .
C20 C 0.0441(3) 0.76535(19) 0.51421(12) 0.0585(5) Uani 1 1 d . . .
H20A H 0.019(4) 0.701(2) 0.4995(17) 0.109(11) Uiso 1 1 d . . .
H20B H 0.139(3) 0.7930(16) 0.4943(14) 0.066(7) Uiso 1 1 d . . .
H20C H -0.044(3) 0.7984(16) 0.4935(13) 0.066(7) Uiso 1 1 d . . .
N3 N 0.39655(18) 0.48927(12) 0.91511(8) 0.0441(4) Uani 1 1 d . . .
H1N3 H 0.478(2) 0.4956(12) 0.8917(10) 0.035(5) Uiso 1 1 d . . .
N2 N 0.59264(18) 0.49964(10) 1.16018(8) 0.0442(3) Uani 1 1 d . . .
N1 N 0.8448(2) 0.50507(13) 1.01781(10) 0.0503(4) Uani 1 1 d . . .
H1N1 H 0.847(3) 0.4887(14) 1.0609(11) 0.049(6) Uiso 1 1 d . . .
H2N1 H 0.926(3) 0.5029(12) 0.9953(11) 0.037(5) Uiso 1 1 d . . .
N4 N 0.5444(2) 0.59478(11) 0.65589(9) 0.0542(4) Uani 1 1 d . . .
N5 N 0.59375(19) 0.74673(11) 0.81362(8) 0.0406(3) Uani 1 1 d . . .
H1N5 H 0.644(2) 0.7039(13) 0.7986(10) 0.037(5) Uiso 1 1 d . . .
N6 N 0.18533(18) 0.73356(10) 0.62794(8) 0.0391(3) Uani 1 1 d . . .
H1N6 H 0.209(3) 0.6836(15) 0.6085(12) 0.059(6) Uiso 1 1 d . . .
O1 O 0.71338(15) 0.49817(12) 0.91140(7) 0.0609(4) Uani 1 1 d . . .
O1W O 0.7882(2) 0.59960(12) 0.78997(9) 0.0593(4) Uani 1 1 d . . .
H1W H 0.773(3) 0.5681(18) 0.8193(15) 0.070(9) Uiso 1 1 d . . .
H2W H 0.816(3) 0.5701(16) 0.7526(14) 0.062(7) Uiso 1 1 d . . .
S1 S 0.24191(5) 0.46824(3) 1.04145(2) 0.03886(11) Uani 1 1 d . . .
S2 S 0.34997(6) 0.85835(3) 0.81417(3) 0.04743(12) Uani 1 1 d . . .
S3 S 0.17737(6) 0.85354(3) 0.73401(3) 0.04460(12) Uani 1 1 d . . .

loop_
_atom_site_aniso_label
_atom_site_aniso_U_11
_atom_site_aniso_U_22
_atom_site_aniso_U_33
_atom_site_aniso_U_23
_atom_site_aniso_U_13
_atom_site_aniso_U_12
C3 0.0298(8) 0.0336(8) 0.0363(8) 0.0028(7) 0.0020(6) 0.0006(6)
C2 0.0286(8) 0.0397(9) 0.0314(8) 0.0043(7) 0.0023(6) 0.0016(6)
C1 0.0307(8) 0.0482(10) 0.0382(9) 0.0061(8) 0.0044(6) 0.0036(7)
C4 0.0273(7) 0.0347(8) 0.0395(9) 0.0002(7) 0.0016(7) 0.0010(6)
C5 0.0385(9) 0.0565(10) 0.0413(9) 0.0037(8) -0.0060(8) -0.0115(9)
C6 0.0654(16) 0.0705(16) 0.0747(18) 0.0085(14) -0.0179(14) 0.0095(14)
C7 0.0760(18) 0.092(2) 0.0443(12) -0.0056(12) -0.0073(12) -0.0113(17)
C11 0.0377(9) 0.0337(8) 0.0365(9) -0.0014(7) 0.0056(7) 0.0013(7)
C12 0.0352(9) 0.0361(8) 0.0336(8) -0.0019(7) 0.0035(7) 0.0037(7)
C13 0.0394(9) 0.0326(8) 0.0359(8) -0.0006(6) 0.0071(7) 0.0023(7)
C14 0.0338(8) 0.0435(9) 0.0326(8) -0.0041(8) -0.0048(7) 0.0022(7)
C15 0.0547(11) 0.0444(10) 0.0438(10) -0.0102(8) -0.0092(9) 0.0013(9)
C16 0.112(3) 0.113(3) 0.0406(13) -0.0112(15) 0.0003(15) -0.029(2)
C17 0.0546(13) 0.0767(17) 0.0722(17) -0.0195(14) -0.0189(13) 0.0001(13)
C18 0.0415(9) 0.0358(9) 0.0477(10) -0.0003(8) -0.0054(8) 0.0060(8)
C19 0.0412(11) 0.0576(14) 0.0711(16) 0.0012(11) -0.0004(10) 0.0019(10)
C20 0.0642(15) 0.0638(15) 0.0475(11) 0.0055(11) -0.0095(11) 0.0164(12)
N3 0.0297(7) 0.0673(11) 0.0353(8) 0.0048(7) 0.0020(6) -0.0032(7)
N2 0.0426(8) 0.0535(9) 0.0367(8) -0.0040(7) -0.0034(6) 0.0030(7)
N1 0.0263(8) 0.0795(12) 0.0451(9) 0.0094(9) 0.0030(7) 0.0027(7)
N4 0.0497(9) 0.0613(10) 0.0518(9) -0.0193(8) -0.0078(8) 0.0157(8)
N5 0.0422(8) 0.0401(8) 0.0395(8) -0.0078(7) -0.0027(7) 0.0059(7)
N6 0.0415(8) 0.0365(7) 0.0394(8) -0.0050(6) -0.0028(6) 0.0111(6)
O1 0.0384(7) 0.1076(12) 0.0367(7) 0.0087(7) 0.0060(5) -0.0023(7)
O1W 0.0799(12) 0.0576(9) 0.0405(8) -0.0002(7) 0.0035(8) 0.0195(8)
S1 0.02725(18) 0.0476(2) 0.0417(2) 0.00445(18) 0.00482(17) -0.00051(18)
S2 0.0505(3) 0.0444(2) 0.0474(2) -0.0153(2) -0.0033(2) 0.0099(2)
S3 0.0451(2) 0.0418(2) 0.0469(2) -0.0089(2) -0.0018(2) 0.0124(2)

loop_
_atom_type_symbol
_atom_type_description
_atom_type_scat_dispersion_real
_atom_type_scat_dispersion_imag
_atom_type_scat_source
C C 0.0033 0.0016 'International Tables Vol C Tables 4.2.6.8 and 6.1.1.4'
H H 0.0000 0.0000 'International Tables Vol C Tables 4.2.6.8 and 6.1.1.4'
N N 0.0061 0.0033 'International Tables Vol C Tables 4.2.6.8 and 6.1.1.4'
O O 0.0106 0.0060 'International Tables Vol C Tables 4.2.6.8 and 6.1.1.4'
S S 0.1246 0.1234 'International Tables Vol C Tables 4.2.6.8 and 6.1.1.4'

loop_
_geom_angle_atom_site_label_1
_geom_angle_atom_site_label_2
_geom_angle_atom_site_label_3
_geom_angle
_geom_angle_site_symmetry_1
_geom_angle_site_symmetry_3
_geom_angle_publ_flag
N3 C3 C2 118.06(14) . . ?
N3 C3 S1 121.42(13) . . ?
C2 C3 S1 120.52(12) . . ?
C4 C2 C3 118.50(14) . . ?
C4 C2 C1 116.59(14) . . ?
C3 C2 C1 124.86(14) . . ?
O1 C1 N1 118.98(15) . . ?
O1 C1 C2 122.44(15) . . ?
N1 C1 C2 118.58(15) . . ?
N2 C4 C2 174.90(17) . . ?
N3 C5 C6 110.89(18) . . ?
N3 C5 C7 109.13(19) . . ?
C6 C5 C7 112.0(2) . . ?
N3 C5 H5 106.0(13) . . ?
C6 C5 H5 108.6(13) . . ?
C7 C5 H5 110.0(12) . . ?
C5 C6 H6A 106.6(14) . . ?
C5 C6 H6B 109.8(18) . . ?
H6A C6 H6B 109(2) . . ?
C5 C6 H6C 111.1(18) . . ?
H6A C6 H6C 113(2) . . ?
H6B C6 H6C 107(3) . . ?
C5 C7 H7A 110.0(17) . . ?
C5 C7 H7B 109.1(19) . . ?
H7A C7 H7B 117(3) . . ?
C5 C7 H7C 113.5(14) . . ?
H7A C7 H7C 107(2) . . ?
H7B C7 H7C 100(2) . . ?
N5 C11 C12 126.39(16) . . ?
N5 C11 S2 118.39(13) . . ?
C12 C11 S2 115.22(13) . . ?
C11 C12 C13 118.08(15) . . ?
C11 C12 C14 120.91(15) . . ?
C13 C12 C14 120.96(15) . . ?
N6 C13 C12 126.62(15) . . ?
N6 C13 S3 118.09(13) . . ?
C12 C13 S3 115.29(13) . . ?
N4 C14 C12 179.7(2) . . ?
N5 C15 C16 109.82(19) . . ?
N5 C15 C17 109.60(18) . . ?
C16 C15 C17 114.1(3) . . ?
N5 C15 H15 106.7(12) . . ?
C16 C15 H15 113.2(12) . . ?
C17 C15 H15 103.0(12) . . ?
C15 C16 H16A 107.5(19) . . ?
C15 C16 H16B 111(2) . . ?
H16A C16 H16B 104(3) . . ?
C15 C16 H16C 112(3) . . ?
H16A C16 H16C 115(3) . . ?
H16B C16 H16C 108(4) . . ?
C15 C17 H17A 110.6(16) . . ?
C15 C17 H17B 107.9(18) . . ?
H17A C17 H17B 108(2) . . ?
C15 C17 H17C 111(2) . . ?
H17A C17 H17C 116(3) . . ?
H17B C17 H17C 103(3) . . ?
N6 C18 C20 109.11(16) . . ?
N6 C18 C19 111.09(16) . . ?
C20 C18 C19 113.09(19) . . ?
N6 C18 H18 106.5(11) . . ?
C20 C18 H18 108.0(10) . . ?
C19 C18 H18 108.8(11) . . ?
C18 C19 H19A 114.8(15) . . ?
C18 C19 H19B 109.4(15) . . ?
H19A C19 H19B 113(2) . . ?
C18 C19 H19C 108.9(15) . . ?
H19A C19 H19C 105(2) . . ?
H19B C19 H19C 105(2) . . ?
C18 C20 H20A 112.4(18) . . ?
C18 C20 H20B 108.9(15) . . ?
H20A C20 H20B 118(2) . . ?
C18 C20 H20C 108.6(14) . . ?
H20A C20 H20C 102(2) . . ?
H20B C20 H20C 105.8(19) . . ?
C3 N3 C5 127.15(16) . . ?
C3 N3 H1N3 118.1(13) . . ?
C5 N3 H1N3 114.4(13) . . ?
C1 N1 H1N1 119.0(16) . . ?
C1 N1 H2N1 117.8(14) . . ?
H1N1 N1 H2N1 117(2) . . ?
C11 N5 C15 124.44(16) . . ?
C11 N5 H1N5 118.4(13) . . ?
C15 N5 H1N5 117.1(13) . . ?
C13 N6 C18 123.73(15) . . ?
C13 N6 H1N6 121.2(15) . . ?
C18 N6 H1N6 114.6(15) . . ?
C1 O1 H1N3 98.4(5) . . ?
C1 O1 H1W 146.6(8) . . ?
H1N3 O1 H1W 95.9(9) . . ?
H1N5 O1W H1W 110(2) . . ?
H1N5 O1W H2W 129.9(16) . . ?
H1W O1W H2W 108(3) . . ?
C11 S2 S3 95.66(6) . . ?
C13 S3 S2 95.74(6) . . ?

loop_
_geom_bond_atom_site_label_1
_geom_bond_atom_site_label_2
_geom_bond_distance
_geom_bond_site_symmetry_2
_geom_bond_publ_flag
C3 N3 1.333(2) . ?
C3 C2 1.425(2) . ?
C3 S1 1.7131(16) . ?
C2 C4 1.418(2) . ?
C2 C1 1.447(2) . ?
C1 O1 1.253(2) . ?
C1 N1 1.340(2) . ?
C4 N2 1.149(2) . ?
C5 N3 1.453(2) . ?
C5 C6 1.510(3) . ?
C5 C7 1.515(3) . ?
C5 H5 0.89(2) . ?
C6 H6A 0.96(3) . ?
C6 H6B 0.92(3) . ?
C6 H6C 0.93(3) . ?
C7 H7A 1.03(3) . ?
C7 H7B 0.88(3) . ?
C7 H7C 0.94(3) . ?
C11 N5 1.309(2) . ?
C11 C12 1.403(2) . ?
C11 S2 1.7467(17) . ?
C12 C13 1.403(2) . ?
C12 C14 1.424(2) . ?
C13 N6 1.310(2) . ?
C13 S3 1.7438(16) . ?
C14 N4 1.139(2) . ?
C15 N5 1.483(2) . ?
C15 C16 1.495(4) . ?
C15 C17 1.504(3) . ?
C15 H15 0.97(2) . ?
C16 H16A 0.91(3) . ?
C16 H16B 0.91(3) . ?
C16 H16C 0.80(4) . ?
C17 H17A 0.98(3) . ?
C17 H17B 0.90(3) . ?
C17 H17C 0.91(4) . ?
C18 N6 1.481(2) . ?
C18 C20 1.508(3) . ?
C18 C19 1.508(3) . ?
C18 H18 0.989(18) . ?
C19 H19A 0.99(2) . ?
C19 H19B 0.91(3) . ?
C19 H19C 1.01(3) . ?
C20 H20A 1.01(3) . ?
C20 H20B 0.97(3) . ?
C20 H20C 0.97(3) . ?
N3 H1N3 0.82(2) . ?
N1 H1N1 0.82(2) . ?
N1 H2N1 0.80(2) . ?
N5 H1N5 0.81(2) . ?
N6 H1N6 0.84(2) . ?
O1 H1N3 2.01(2) . ?
O1 H1W 2.04(3) . ?
O1W H1N5 1.97(2) . ?
O1W H1W 0.72(3) . ?
O1W H2W 0.84(3) . ?
S2 S3 2.0604(7) . ?

loop_
_geom_hbond_atom_site_label_D
_geom_hbond_atom_site_label_H
_geom_hbond_atom_site_label_A
_geom_hbond_distance_DH
_geom_hbond_distance_HA
_geom_hbond_distance_DA
_geom_hbond_angle_DHA
_geom_hbond_site_symmetry_A
N3 H1N3 O1 0.82(2) 2.01(2) 2.6672(19) 137.7(17) .
N1 H1N1 N4 0.82(2) 2.32(2) 3.065(2) 152(2) 2_665
N1 H2N1 S1 0.80(2) 2.83(2) 3.4098(17) 131.2(17) 1_655
N5 H1N5 O1W 0.81(2) 1.97(2) 2.760(2) 164.2(18) .
N6 H1N6 S1 0.84(2) 2.59(2) 3.4368(16) 175(2) 2_564
O1W H1W O1 0.72(3) 2.04(3) 2.749(2) 170(3) .
O1W H2W N2 0.84(3) 2.12(3) 2.961(2) 174(2) 2_664

loop_
_cod_related_entry_id
_cod_related_entry_database
_cod_related_entry_code
1 ChemSpider 30653411
